data_1535096
loop_
_publ_author_name
'Belokoneva, E.L.'
'Mill', B.V.'

_publ_section_title
;
 Crystal structures of K Ta O Ge O4 and Rb Sb O Ge O4.
;
_journal_name_full 'Zhurnal Neorganicheskoi Khimii'
_journal_page_first 998
_journal_page_last 1003
_journal_volume 37
_journal_year 1992
_chemical_formula_sum 'Ge K O5 Ta'
_chemical_name_systematic 'K Ta O (Ge O4)'
_space_group_IT_number 33
_symmetry_space_group_name_Hall 'P 2c -2n'
_symmetry_space_group_name_H-M 'P n a 21'
_cell_angle_alpha 90
_cell_angle_beta 90
_cell_angle_gamma 90
_cell_formula_units_Z 8
_cell_length_a 13.386
_cell_length_b 6.658
_cell_length_c 10.997
_cell_volume 980.096
_citation_journal_id_ASTM ZNOKAQ
_cod_data_source_file Belokoneva_ZNOKAQ_1992_1266.cif
_cod_data_source_block Ge1K1O5Ta1
_cod_original_cell_volume 980.0964
_cod_original_formula_sum 'Ge1 K1 O5 Ta1'
_cod_database_code 1535096

loop_
_symmetry_equiv_pos_as_xyz
x,y,z
-x,-y,z+1/2
-x+1/2,y+1/2,z+1/2
x+1/2,-y+1/2,z

loop_
_atom_site_label
_atom_site_type_symbol
_atom_site_fract_x
_atom_site_fract_y
_atom_site_fract_z
_atom_site_occupancy
_atom_site_U_iso_or_equiv
O6 O-2 0.6073 0.7851 0.5277 1 0.0
Ta1 Ta+5 0.24424 0.26014 0.75345 1 0.0
O4 O-2 0.8987 0.6678 0.2699 1 0.0
O9 O-2 0.2225 0.9577 0.3742 1 0.0
K2 K+1 0.1098 0.7074 0.936 1 0.0
Ge2 Ge+4 0.18216 0.5047 0.4971 1 0.0
O2 O-2 0.9944 0.966 0.1125 1 0.0
K1 K+1 0.3743 0.7744 0.6985 1 0.0
O5 O-2 0.1078 0.3044 0.461 1 0.0
O7 O-2 0.2652 0.5442 0.3739 1 0.0
O1 O-2 0.4888 0.4934 0.8667 1 0.0
O8 O-2 0.7565 0.0382 0.6209 1 0.0
O3 O-2 0.3888 0.1831 0.7324 1 0.0
Ta2 Ta+5 0.38403 0.50453 0 1 0.0
O10 O-2 0.7114 0.4408 0.6218 1 0.0
Ge1 Ge+4 0.49566 0.3222 0.7478 1 0.0
